data_7057030
loop_
_publ_author_name
'Chu, Xiao-Ya'
'Zhang, Hong-Xia'
'Chang, Yi-Xin'
'Nie, Yao-Yao'
'Cui, Jian-Zhong'
'Gao, Hong-Ling'

_publ_section_title
;
 A series of Ln2 complexes based on an 8-hydroxyquinoline derivative: slow
 magnetization relaxation and photo-luminescence properties
;
_journal_issue 8
_journal_name_full 'New Journal of Chemistry'
_journal_page_first 5688
_journal_paper_doi 10.1039/C7NJ04942K
_journal_volume 42
_journal_year 2018
_chemical_formula_moiety 'C52 H24 Br2 F24 Gd2 N4 O10'
_chemical_formula_sum 'C52 H24 Br2 F24 Gd2 N4 O10'
_chemical_formula_weight 1795.07
_space_group_crystal_system monoclinic
_space_group_IT_number 14
_space_group_name_Hall '-P 2yn'
_space_group_name_H-M_alt 'P 1 21/n 1'
_symmetry_space_group_name_Hall '-P 2yn'
_symmetry_space_group_name_H-M 'P 1 21/n 1'
_atom_sites_solution_hydrogens geom
_atom_sites_solution_primary direct
_audit_creation_date 2018-01-30
_audit_creation_method
;
Olex2 1.2
(compiled 2017.03.28 svn.r3405 for OlexSys, GUI svn.r5337)
;
_audit_update_record
;
2018-01-31 deposited with the CCDC.
2018-02-13 downloaded from the CCDC.
;
_cell_angle_alpha 90
_cell_angle_beta 95.52(3)
_cell_angle_gamma 90
_cell_formula_units_Z 2
_cell_length_a 11.394(2)
_cell_length_b 19.462(4)
_cell_length_c 13.087(3)
_cell_measurement_reflns_used 8265
_cell_measurement_temperature 113(2)
_cell_measurement_theta_max 27.9344
_cell_measurement_theta_min 1.7956
_cell_volume 2888.6(10)
_computing_cell_refinement crystalclear
_computing_data_collection crystalclear
_computing_data_reduction crystalclear
_computing_molecular_graphics 'Olex2 (Dolomanov et al., 2009)'
_computing_publication_material 'Olex2 (Dolomanov et al., 2009)'
_computing_structure_refinement 'ShelXL (Sheldrick, 2015)'
_computing_structure_solution 'ShelXS (Sheldrick, 2008)'
_diffrn_ambient_temperature 113.15
_diffrn_measured_fraction_theta_full 1.000
_diffrn_measured_fraction_theta_max 0.991
_diffrn_measurement_device_type 'Bruker P4'
_diffrn_measurement_method '\w scans'
_diffrn_radiation_monochromator graphite
_diffrn_radiation_type MoK\a
_diffrn_radiation_wavelength 0.71073
_diffrn_reflns_av_R_equivalents 0.0493
_diffrn_reflns_av_unetI/netI 0.0369
_diffrn_reflns_Laue_measured_fraction_full 1.000
_diffrn_reflns_Laue_measured_fraction_max 0.991
_diffrn_reflns_limit_h_max 14
_diffrn_reflns_limit_h_min -14
_diffrn_reflns_limit_k_max 25
_diffrn_reflns_limit_k_min -25
_diffrn_reflns_limit_l_max 17
_diffrn_reflns_limit_l_min -17
_diffrn_reflns_number 33252
_diffrn_reflns_point_group_measured_fraction_full 1.000
_diffrn_reflns_point_group_measured_fraction_max 0.991
_diffrn_reflns_theta_full 25.242
_diffrn_reflns_theta_max 27.953
_diffrn_reflns_theta_min 1.881
_exptl_absorpt_coefficient_mu 3.798
_exptl_absorpt_correction_T_max 0.6586
_exptl_absorpt_correction_T_min 0.5172
_exptl_absorpt_correction_type multi-scan
_exptl_absorpt_process_details crystalclear
_exptl_crystal_colour red
_exptl_crystal_colour_primary red
_exptl_crystal_density_diffrn 2.064
_exptl_crystal_density_method 'not measured'
_exptl_crystal_description block
_exptl_crystal_F_000 1716
_exptl_crystal_size_max 0.2
_exptl_crystal_size_mid 0.18
_exptl_crystal_size_min 0.12
_refine_diff_density_max 1.957
_refine_diff_density_min -1.316
_refine_diff_density_rms 0.128
_refine_ls_extinction_method none
_refine_ls_goodness_of_fit_ref 1.098
_refine_ls_hydrogen_treatment constr
_refine_ls_matrix_type full
_refine_ls_number_parameters 452
_refine_ls_number_reflns 6869
_refine_ls_number_restraints 78
_refine_ls_restrained_S_all 1.116
_refine_ls_R_factor_all 0.0403
_refine_ls_R_factor_gt 0.0332
_refine_ls_shift/su_max 0.001
_refine_ls_shift/su_mean 0.000
_refine_ls_structure_factor_coef Fsqd
_refine_ls_weighting_details 'w=1/[\s^2^(Fo^2^)+(0.0366P)^2^] where P=(Fo^2^+2Fc^2^)/3'
_refine_ls_weighting_scheme calc
_refine_ls_wR_factor_gt 0.0681
_refine_ls_wR_factor_ref 0.0714
_reflns_Friedel_coverage 0.000
_reflns_number_gt 5959
_reflns_number_total 6869
_reflns_threshold_expression 'I > 2\s(I)'
_cod_data_source_file c7nj04942k2.cif
_cod_data_source_block 2
_cod_depositor_comments 'Adding full bibliography for 7057026--7057032.cif.'
_cod_database_code 7057030
_shelx_shelxl_version_number 2018/1
_shelx_space_group_comment
;
The symmetry employed for this shelxl refinement is uniquely defined
by the following loop, which should always be used as a source of
symmetry information in preference to the above space-group names.
They are only intended as comments.
;
_shelx_estimated_absorpt_t_max 0.659
_shelx_estimated_absorpt_t_min 0.517
_olex2_refinement_description
;
1. Fixed Uiso
 At 1.2 times of:
  All C(H) groups
2. Uiso/Uaniso restraints and constraints
F7 \\sim F8 \\sim F9 \\sim F7' \\sim F8' \\sim F9': within 2A with sigma of
0.01 and sigma for terminal atoms of 0.02
Uanis(Gd1) \\sim Ueq: with sigma of 0.01 and sigma for terminal atoms of 0.02
Uanis(F7) \\sim Ueq, Uanis(F8) \\sim Ueq, Uanis(F9) \\sim Ueq, Uanis(F7') \\sim
Ueq, Uanis(F8') \\sim Ueq, Uanis(F9') \\sim Ueq: with sigma of 0.01 and sigma
for terminal atoms of 0.02
3. Others
 Sof(F7')=Sof(F8')=Sof(F9')=1-FVAR(1)
 Sof(F7)=Sof(F8)=Sof(F9)=FVAR(1)
4.a Aromatic/amide H refined with riding coordinates:
 C3(H3), C8(H8), C13(H13), C14(H14), C15(H15), C17(H17), C18(H18), C20(H20),
 C22(H22), C23(H23), C25(H25), C26(H26)
;
_olex2_submission_special_instructions 'No special instructions were received'

loop_
_space_group_symop_operation_xyz
'x, y, z'
'-x+1/2, y+1/2, -z+1/2'
'-x, -y, -z'
'x-1/2, -y-1/2, z-1/2'

loop_
_atom_site_label
_atom_site_type_symbol
_atom_site_fract_x
_atom_site_fract_y
_atom_site_fract_z
_atom_site_U_iso_or_equiv
_atom_site_adp_type
_atom_site_occupancy
_atom_site_site_symmetry_order
_atom_site_calc_flag
_atom_site_refinement_flags_posn
_atom_site_refinement_flags_adp
_atom_site_refinement_flags_occupancy
_atom_site_disorder_assembly
_atom_site_disorder_group
Gd1 Gd 0.45931(2) 0.09312(2) 0.46867(2) 0.01545(5) Uani 1 1 d . U . . .
Br1 Br 0.67519(3) 0.46464(2) 0.40208(3) 0.03553(10) Uani 1 1 d . . . . .
F1 F 0.7868(2) 0.25841(14) 0.48268(16) 0.0530(7) Uani 1 1 d . . . . .
F2 F 0.84942(16) 0.22752(11) 0.63411(17) 0.0394(5) Uani 1 1 d . . . . .
F3 F 0.74609(19) 0.31848(11) 0.6105(2) 0.0505(7) Uani 1 1 d . . . . .
F4 F 0.4994(2) 0.22848(13) 0.86080(16) 0.0516(7) Uani 1 1 d . . . . .
F5 F 0.3371(2) 0.20908(18) 0.7707(2) 0.0726(9) Uani 1 1 d . . . . .
F6 F 0.4313(3) 0.12665(15) 0.84721(18) 0.0640(8) Uani 1 1 d . . . . .
F7 F 0.6624(7) 0.1605(5) 0.1768(4) 0.076(3) Uani 0.650(12) 1 d . U P A 1
F8 F 0.5143(5) 0.1600(4) 0.0701(5) 0.0479(16) Uani 0.650(12) 1 d . U P A 1
F9 F 0.6215(8) 0.0725(3) 0.0810(7) 0.074(3) Uani 0.650(12) 1 d . U P A 1
F7' F 0.6882(7) 0.1144(8) 0.1657(8) 0.055(3) Uani 0.350(12) 1 d . U P A 2
F8' F 0.5496(14) 0.1789(6) 0.1135(13) 0.068(4) Uani 0.350(12) 1 d . U P A 2
F9' F 0.5682(13) 0.0826(8) 0.0499(8) 0.065(4) Uani 0.350(12) 1 d . U P A 2
F10 F 0.2885(2) -0.07755(12) 0.13382(18) 0.0475(6) Uani 1 1 d . . . . .
F11 F 0.22635(19) -0.08323(11) 0.28309(17) 0.0386(5) Uani 1 1 d . . . . .
F12 F 0.15226(17) -0.00847(12) 0.17519(16) 0.0439(6) Uani 1 1 d . . . . .
O1 O 0.46711(18) 0.12122(12) 0.64672(16) 0.0225(5) Uani 1 1 d . . . . .
O2 O 0.61942(18) 0.17047(11) 0.51364(16) 0.0199(4) Uani 1 1 d . . . . .
O3 O 0.51098(18) 0.12140(11) 0.30160(16) 0.0221(5) Uani 1 1 d . . . . .
O4 O 0.33103(18) 0.03450(12) 0.34032(16) 0.0235(5) Uani 1 1 d . . . . .
O5 O 0.39424(17) -0.01098(10) 0.54170(15) 0.0181(4) Uani 1 1 d . . . . .
N1 N 0.2577(2) 0.10260(13) 0.52117(19) 0.0183(5) Uani 1 1 d . . . . .
N2 N 0.3628(2) 0.21624(13) 0.45417(19) 0.0207(5) Uani 1 1 d . . . . .
C1 C 0.4433(3) 0.1839(2) 0.7958(3) 0.0340(9) Uani 1 1 d . . . . .
C2 C 0.5053(3) 0.17216(17) 0.6988(2) 0.0214(6) Uani 1 1 d . . . . .
C3 C 0.5934(3) 0.21802(17) 0.6767(2) 0.0228(7) Uani 1 1 d . . . . .
H3 H 0.616566 0.254175 0.723142 0.027 Uiso 1 1 calc R . . . .
C4 C 0.6473(3) 0.21051(16) 0.5866(2) 0.0202(6) Uani 1 1 d . . . . .
C5 C 0.7582(3) 0.25493(17) 0.5776(3) 0.0235(7) Uani 1 1 d . . . . .
C6 C 0.5771(3) 0.11923(18) 0.1369(3) 0.0263(7) Uani 1 1 d . . . . .
C7 C 0.5008(3) 0.09056(16) 0.2167(2) 0.0206(6) Uani 1 1 d . . . . .
C8 C 0.4269(3) 0.03641(18) 0.1867(2) 0.0251(7) Uani 1 1 d . . . . .
H8 H 0.432268 0.014661 0.122366 0.030 Uiso 1 1 calc R . . . .
C9 C 0.3442(3) 0.01379(17) 0.2513(2) 0.0236(7) Uani 1 1 d . . . . .
C10 C 0.2526(3) -0.03945(19) 0.2096(3) 0.0301(8) Uani 1 1 d . . . . .
C11 C 0.2117(3) 0.04575(16) 0.5618(2) 0.0195(6) Uani 1 1 d . . . . .
C12 C 0.2834(3) -0.01486(16) 0.5713(2) 0.0185(6) Uani 1 1 d . . . . .
C13 C 0.2370(3) -0.07288(17) 0.6122(2) 0.0227(7) Uani 1 1 d . . . . .
H13 H 0.282602 -0.113768 0.618802 0.027 Uiso 1 1 calc R . . . .
C14 C 0.1218(3) -0.07221(17) 0.6444(3) 0.0245(7) Uani 1 1 d . . . . .
H14 H 0.091800 -0.113005 0.672059 0.029 Uiso 1 1 calc R . . . .
C15 C 0.0528(3) -0.01503(17) 0.6370(2) 0.0253(7) Uani 1 1 d . . . . .
H15 H -0.023932 -0.016042 0.659609 0.030 Uiso 1 1 calc R . . . .
C16 C 0.0961(3) 0.04562(17) 0.5956(2) 0.0210(6) Uani 1 1 d . . . . .
C17 C 0.0327(3) 0.10776(18) 0.5850(3) 0.0261(7) Uani 1 1 d . . . . .
H17 H -0.045131 0.109791 0.605203 0.031 Uiso 1 1 calc R . . . .
C18 C 0.0812(3) 0.16525(17) 0.5460(2) 0.0246(7) Uani 1 1 d . . . . .
H18 H 0.038686 0.207259 0.540161 0.030 Uiso 1 1 calc R . . . .
C19 C 0.1956(3) 0.16064(17) 0.5149(2) 0.0226(7) Uani 1 1 d . . . . .
C20 C 0.2574(3) 0.22160(16) 0.4807(2) 0.0215(6) Uani 1 1 d . . . . .
H20 H 0.219294 0.265069 0.478137 0.026 Uiso 1 1 calc R . . . .
C21 C 0.4266(3) 0.27810(16) 0.4376(2) 0.0208(6) Uani 1 1 d . . . . .
C22 C 0.4273(3) 0.33243(16) 0.5063(3) 0.0252(7) Uani 1 1 d . . . . .
H22 H 0.377869 0.331072 0.560703 0.030 Uiso 1 1 calc R . . . .
C23 C 0.5002(3) 0.38894(17) 0.4959(3) 0.0268(7) Uani 1 1 d . . . . .
H23 H 0.502141 0.425826 0.543550 0.032 Uiso 1 1 calc R . . . .
C24 C 0.5698(3) 0.39037(16) 0.4145(3) 0.0249(7) Uani 1 1 d . . . . .
C25 C 0.5676(3) 0.33736(17) 0.3442(2) 0.0263(7) Uani 1 1 d . . . . .
H25 H 0.614203 0.339811 0.287831 0.032 Uiso 1 1 calc R . . . .
C26 C 0.4968(3) 0.28045(17) 0.3565(2) 0.0246(7) Uani 1 1 d . . . . .
H26 H 0.496296 0.243192 0.309523 0.030 Uiso 1 1 calc R . . . .

loop_
_atom_site_aniso_label
_atom_site_aniso_U_11
_atom_site_aniso_U_22
_atom_site_aniso_U_33
_atom_site_aniso_U_23
_atom_site_aniso_U_13
_atom_site_aniso_U_12
Gd1 0.01513(8) 0.01859(8) 0.01317(8) 0.00004(6) 0.00420(5) 0.00005(6)
Br1 0.03302(19) 0.02422(18) 0.0506(2) 0.00170(16) 0.01030(17) -0.00383(15)
F1 0.0459(14) 0.088(2) 0.0265(12) 0.0053(12) 0.0098(10) -0.0374(13)
F2 0.0159(9) 0.0474(13) 0.0534(14) 0.0166(11) -0.0036(9) -0.0020(9)
F3 0.0336(12) 0.0252(11) 0.095(2) -0.0090(12) 0.0179(13) -0.0082(9)
F4 0.0509(14) 0.0757(18) 0.0309(12) -0.0290(12) 0.0182(11) -0.0256(13)
F5 0.0294(13) 0.144(3) 0.0468(15) -0.0300(17) 0.0154(11) 0.0168(15)
F6 0.100(2) 0.0676(18) 0.0303(13) -0.0079(12) 0.0345(14) -0.0329(16)
F7 0.064(4) 0.136(6) 0.027(2) 0.013(3) 0.007(2) -0.067(4)
F8 0.041(2) 0.063(4) 0.041(3) 0.037(3) 0.007(2) 0.003(2)
F9 0.094(5) 0.039(2) 0.104(6) 0.020(3) 0.086(4) 0.030(3)
F7' 0.021(3) 0.105(8) 0.041(5) 0.034(5) 0.009(3) -0.002(5)
F8' 0.086(8) 0.046(5) 0.083(8) 0.039(5) 0.062(6) 0.033(5)
F9' 0.081(8) 0.091(8) 0.027(4) -0.022(5) 0.031(5) -0.035(6)
F10 0.0462(14) 0.0584(15) 0.0402(13) -0.0289(11) 0.0160(11) -0.0187(11)
F11 0.0404(13) 0.0423(13) 0.0334(12) 0.0016(9) 0.0050(10) -0.0172(10)
F12 0.0269(11) 0.0623(15) 0.0397(12) -0.0028(11) -0.0104(10) -0.0024(11)
O1 0.0220(11) 0.0310(12) 0.0152(11) -0.0029(9) 0.0044(9) -0.0064(10)
O2 0.0182(10) 0.0239(11) 0.0180(10) 0.0004(9) 0.0036(8) -0.0014(9)
O3 0.0249(12) 0.0253(12) 0.0167(11) 0.0026(9) 0.0051(9) -0.0023(9)
O4 0.0220(11) 0.0343(13) 0.0147(10) -0.0016(9) 0.0052(9) -0.0030(10)
O5 0.0138(9) 0.0233(11) 0.0185(10) 0.0009(9) 0.0079(8) 0.0014(8)
N1 0.0174(13) 0.0227(13) 0.0150(12) 0.0007(10) 0.0032(10) 0.0013(10)
N2 0.0212(13) 0.0239(14) 0.0171(12) 0.0005(11) 0.0023(10) 0.0012(11)
C1 0.0281(19) 0.054(2) 0.0215(17) -0.0135(16) 0.0078(15) -0.0104(17)
C2 0.0164(15) 0.0313(17) 0.0166(14) -0.0007(13) 0.0021(12) 0.0003(13)
C3 0.0204(15) 0.0255(16) 0.0227(15) -0.0053(13) 0.0029(13) -0.0031(13)
C4 0.0158(14) 0.0248(16) 0.0195(15) 0.0048(13) -0.0006(12) 0.0018(13)
C5 0.0162(15) 0.0276(17) 0.0266(17) 0.0022(13) 0.0017(13) -0.0016(13)
C6 0.0265(18) 0.0301(18) 0.0236(17) 0.0066(14) 0.0093(14) 0.0040(15)
C7 0.0190(15) 0.0288(17) 0.0148(14) 0.0063(12) 0.0054(12) 0.0057(13)
C8 0.0251(17) 0.0350(19) 0.0157(15) -0.0044(13) 0.0047(13) -0.0011(15)
C9 0.0218(16) 0.0286(17) 0.0202(15) -0.0004(13) 0.0002(13) 0.0014(13)
C10 0.0285(18) 0.040(2) 0.0220(16) -0.0068(15) 0.0036(14) -0.0079(16)
C11 0.0182(15) 0.0247(16) 0.0160(14) -0.0020(12) 0.0030(12) 0.0000(13)
C12 0.0166(14) 0.0242(16) 0.0152(14) 0.0001(12) 0.0042(12) -0.0004(12)
C13 0.0223(16) 0.0276(17) 0.0193(15) 0.0001(13) 0.0085(13) 0.0015(13)
C14 0.0206(16) 0.0290(17) 0.0253(17) 0.0008(14) 0.0093(13) -0.0043(14)
C15 0.0164(15) 0.0330(18) 0.0279(17) -0.0010(14) 0.0091(13) -0.0038(14)
C16 0.0171(15) 0.0291(17) 0.0171(14) 0.0002(13) 0.0037(12) -0.0003(13)
C17 0.0155(15) 0.0359(19) 0.0281(17) -0.0012(15) 0.0075(13) 0.0015(14)
C18 0.0210(15) 0.0273(17) 0.0255(16) -0.0008(14) 0.0018(13) 0.0061(14)
C19 0.0204(15) 0.0273(17) 0.0197(15) 0.0001(13) 0.0007(12) -0.0001(13)
C20 0.0197(15) 0.0223(16) 0.0225(16) 0.0005(13) 0.0024(12) 0.0044(13)
C21 0.0200(15) 0.0191(15) 0.0229(15) 0.0025(13) -0.0002(12) 0.0049(13)
C22 0.0261(17) 0.0234(16) 0.0274(17) -0.0008(14) 0.0095(14) 0.0057(14)
C23 0.0260(17) 0.0219(16) 0.0325(18) -0.0041(14) 0.0033(15) 0.0048(14)
C24 0.0209(16) 0.0193(15) 0.0345(19) 0.0058(13) 0.0024(14) 0.0017(13)
C25 0.0297(18) 0.0272(17) 0.0226(16) 0.0038(14) 0.0061(14) 0.0017(14)
C26 0.0298(17) 0.0219(16) 0.0226(16) 0.0014(13) 0.0052(14) 0.0003(14)

loop_
_atom_type_symbol
_atom_type_description
_atom_type_scat_dispersion_real
_atom_type_scat_dispersion_imag
_atom_type_scat_source
C C 0.0033 0.0016 'International Tables Vol C Tables 4.2.6.8 and 6.1.1.4'
H H 0.0000 0.0000 'International Tables Vol C Tables 4.2.6.8 and 6.1.1.4'
Br Br -0.2901 2.4595 'International Tables Vol C Tables 4.2.6.8 and 6.1.1.4'
F F 0.0171 0.0103 'International Tables Vol C Tables 4.2.6.8 and 6.1.1.4'
Gd Gd -0.1653 3.9035 'International Tables Vol C Tables 4.2.6.8 and 6.1.1.4'
N N 0.0061 0.0033 'International Tables Vol C Tables 4.2.6.8 and 6.1.1.4'
O O 0.0106 0.0060 'International Tables Vol C Tables 4.2.6.8 and 6.1.1.4'

loop_
_geom_angle_atom_site_label_1
_geom_angle_atom_site_label_2
_geom_angle_atom_site_label_3
_geom_angle
_geom_angle_site_symmetry_1
_geom_angle_site_symmetry_3
O1 Gd1 Gd1 91.28(6) . 3_656
O1 Gd1 O2 70.13(7) . .
O1 Gd1 O4 138.88(7) . .
O1 Gd1 O5 77.73(7) . .
O1 Gd1 N1 70.07(8) . .
O1 Gd1 N2 80.68(8) . .
O2 Gd1 Gd1 112.41(5) . 3_656
O2 Gd1 O4 150.13(7) . .
O2 Gd1 N1 126.32(8) . .
O2 Gd1 N2 75.45(7) . .
O3 Gd1 Gd1 109.92(5) . 3_656
O3 Gd1 O1 148.60(8) . .
O3 Gd1 O2 80.25(7) . .
O3 Gd1 O4 69.88(7) . .
O3 Gd1 O5 132.59(7) . .
O3 Gd1 N1 123.86(8) . .
O3 Gd1 N2 82.07(8) . .
O4 Gd1 Gd1 79.52(6) . 3_656
O4 Gd1 N1 73.17(8) . .
O4 Gd1 N2 99.19(8) . .
O5 Gd1 Gd1 36.60(5) 3_656 3_656
O5 Gd1 Gd1 35.47(5) . 3_656
O5 Gd1 O1 104.78(8) 3_656 .
O5 Gd1 O2 133.90(7) . .
O5 Gd1 O2 84.98(7) 3_656 .
O5 Gd1 O3 82.14(7) 3_656 .
O5 Gd1 O4 71.69(7) . .
O5 Gd1 O4 91.40(7) 3_656 .
O5 Gd1 O5 72.07(8) 3_656 .
O5 Gd1 N1 67.59(7) . .
O5 Gd1 N1 139.52(8) 3_656 .
O5 Gd1 N2 156.63(7) 3_656 .
O5 Gd1 N2 131.05(7) . .
N1 Gd1 Gd1 103.00(6) . 3_656
N1 Gd1 N2 63.83(8) . .
N2 Gd1 Gd1 166.26(6) . 3_656
C2 O1 Gd1 133.5(2) . .
C4 O2 Gd1 135.35(19) . .
C7 O3 Gd1 133.6(2) . .
C9 O4 Gd1 133.0(2) . .
Gd1 O5 Gd1 107.93(8) 3_656 .
C12 O5 Gd1 119.63(17) . .
C12 O5 Gd1 132.13(18) . 3_656
C11 N1 Gd1 117.02(19) . .
C19 N1 Gd1 123.4(2) . .
C19 N1 C11 119.6(3) . .
C20 N2 Gd1 116.6(2) . .
C20 N2 C21 118.2(3) . .
C21 N2 Gd1 124.11(18) . .
F4 C1 C2 113.2(3) . .
F5 C1 F4 106.8(3) . .
F5 C1 C2 109.6(3) . .
F6 C1 F4 107.0(3) . .
F6 C1 F5 107.8(3) . .
F6 C1 C2 112.2(3) . .
O1 C2 C1 113.8(3) . .
O1 C2 C3 127.7(3) . .
C3 C2 C1 118.4(3) . .
C2 C3 H3 120.2 . .
C4 C3 C2 119.6(3) . .
C4 C3 H3 120.2 . .
O2 C4 C3 127.9(3) . .
O2 C4 C5 116.1(3) . .
C3 C4 C5 115.9(3) . .
F1 C5 F2 107.1(3) . .
F1 C5 F3 107.6(3) . .
F1 C5 C4 112.3(3) . .
F2 C5 C4 109.6(3) . .
F3 C5 F2 107.1(3) . .
F3 C5 C4 112.8(3) . .
F7 C6 F8 102.9(5) . .
F7 C6 C7 113.2(3) . .
F8 C6 C7 111.1(3) . .
F9 C6 F7 109.6(5) . .
F9 C6 F8 105.1(5) . .
F9 C6 C7 114.1(4) . .
F7' C6 F9' 101.6(7) . .
F7' C6 C7 112.4(5) . .
F8' C6 F7' 111.2(8) . .
F8' C6 F9' 107.1(8) . .
F8' C6 C7 111.4(5) . .
F9' C6 C7 112.7(6) . .
O3 C7 C6 114.8(3) . .
O3 C7 C8 128.0(3) . .
C8 C7 C6 117.1(3) . .
C7 C8 H8 120.1 . .
C7 C8 C9 119.8(3) . .
C9 C8 H8 120.1 . .
O4 C9 C8 127.5(3) . .
O4 C9 C10 114.2(3) . .
C8 C9 C10 118.3(3) . .
F10 C10 F11 106.6(3) . .
F10 C10 C9 113.2(3) . .
F11 C10 C9 111.4(3) . .
F12 C10 F10 108.4(3) . .
F12 C10 F11 106.7(3) . .
F12 C10 C9 110.3(3) . .
N1 C11 C12 117.9(3) . .
N1 C11 C16 121.7(3) . .
C16 C11 C12 120.4(3) . .
O5 C12 C11 117.8(3) . .
O5 C12 C13 124.0(3) . .
C13 C12 C11 118.2(3) . .
C12 C13 H13 119.7 . .
C12 C13 C14 120.6(3) . .
C14 C13 H13 119.7 . .
C13 C14 H14 118.9 . .
C15 C14 C13 122.1(3) . .
C15 C14 H14 118.9 . .
C14 C15 H15 120.3 . .
C14 C15 C16 119.5(3) . .
C16 C15 H15 120.3 . .
C15 C16 C11 119.2(3) . .
C15 C16 C17 124.3(3) . .
C17 C16 C11 116.5(3) . .
C16 C17 H17 119.4 . .
C18 C17 C16 121.1(3) . .
C18 C17 H17 119.4 . .
C17 C18 H18 120.8 . .
C17 C18 C19 118.4(3) . .
C19 C18 H18 120.8 . .
N1 C19 C18 122.6(3) . .
N1 C19 C20 115.8(3) . .
C18 C19 C20 121.4(3) . .
N2 C20 C19 120.2(3) . .
N2 C20 H20 119.9 . .
C19 C20 H20 119.9 . .
C22 C21 N2 120.9(3) . .
C22 C21 C26 120.1(3) . .
C26 C21 N2 118.7(3) . .
C21 C22 H22 119.8 . .
C21 C22 C23 120.3(3) . .
C23 C22 H22 119.8 . .
C22 C23 H23 120.6 . .
C24 C23 C22 118.8(3) . .
C24 C23 H23 120.6 . .
C23 C24 Br1 119.6(3) . .
C25 C24 Br1 118.9(3) . .
C25 C24 C23 121.4(3) . .
C24 C25 H25 120.3 . .
C24 C25 C26 119.4(3) . .
C26 C25 H25 120.3 . .
C21 C26 H26 120.1 . .
C25 C26 C21 119.9(3) . .
C25 C26 H26 120.1 . .

loop_
_geom_bond_atom_site_label_1
_geom_bond_atom_site_label_2
_geom_bond_distance
_geom_bond_site_symmetry_2
Gd1 Gd1 3.8109(8) 3_656
Gd1 O1 2.387(2) .
Gd1 O2 2.395(2) .
Gd1 O3 2.383(2) .
Gd1 O4 2.406(2) .
Gd1 O5 2.388(2) .
Gd1 O5 2.324(2) 3_656
Gd1 N1 2.467(3) .
Gd1 N2 2.635(3) .
Br1 C24 1.896(3) .
F1 C5 1.315(4) .
F2 C5 1.329(4) .
F3 C5 1.321(4) .
F4 C1 1.335(4) .
F5 C1 1.317(4) .
F6 C1 1.315(5) .
F7 C6 1.328(6) .
F8 C6 1.336(6) .
F9 C6 1.299(7) .
F7' C6 1.288(9) .
F8' C6 1.234(11) .
F9' C6 1.339(11) .
F10 C10 1.334(4) .
F11 C10 1.340(4) .
F12 C10 1.332(4) .
O1 C2 1.257(4) .
O2 C4 1.249(4) .
O3 C7 1.258(4) .
O4 C9 1.255(4) .
O5 C12 1.359(3) .
N1 C11 1.355(4) .
N1 C19 1.331(4) .
N2 C20 1.286(4) .
N2 C21 1.433(4) .
C1 C2 1.529(4) .
C2 C3 1.394(4) .
C3 H3 0.9500 .
C3 C4 1.389(4) .
C4 C5 1.545(4) .
C6 C7 1.528(4) .
C7 C8 1.383(4) .
C8 H8 0.9500 .
C8 C9 1.396(4) .
C9 C10 1.533(5) .
C11 C12 1.434(4) .
C11 C16 1.429(4) .
C12 C13 1.376(4) .
C13 H13 0.9500 .
C13 C14 1.416(4) .
C14 H14 0.9500 .
C14 C15 1.361(5) .
C15 H15 0.9500 .
C15 C16 1.408(4) .
C16 C17 1.409(5) .
C17 H17 0.9500 .
C17 C18 1.368(5) .
C18 H18 0.9500 .
C18 C19 1.405(4) .
C19 C20 1.471(4) .
C20 H20 0.9500 .
C21 C22 1.388(4) .
C21 C26 1.390(4) .
C22 H22 0.9500 .
C22 C23 1.392(5) .
C23 H23 0.9500 .
C23 C24 1.388(5) .
C24 C25 1.381(5) .
C25 H25 0.9500 .
C25 C26 1.389(4) .
C26 H26 0.9500 .

loop_
_geom_torsion_atom_site_label_1
_geom_torsion_atom_site_label_2
_geom_torsion_atom_site_label_3
_geom_torsion_atom_site_label_4
_geom_torsion
_geom_torsion_site_symmetry_1
Gd1 O1 C2 C1 152.8(2) .
Gd1 O1 C2 C3 -25.9(5) .
Gd1 O2 C4 C3 7.1(5) .
Gd1 O2 C4 C5 -175.71(19) .
Gd1 O3 C7 C6 -163.40(19) .
Gd1 O3 C7 C8 19.2(5) .
Gd1 O4 C9 C8 -21.2(5) .
Gd1 O4 C9 C10 162.6(2) .
Gd1 O5 C12 C11 -175.72(19) 3_656
Gd1 O5 C12 C11 -3.0(3) .
Gd1 O5 C12 C13 5.9(4) 3_656
Gd1 O5 C12 C13 178.6(2) .
Gd1 N1 C11 C12 0.3(3) .
Gd1 N1 C11 C16 179.4(2) .
Gd1 N1 C19 C18 -179.4(2) .
Gd1 N1 C19 C20 -4.0(4) .
Gd1 N2 C20 C19 -1.3(4) .
Gd1 N2 C21 C22 -122.5(3) .
Gd1 N2 C21 C26 51.6(4) .
Br1 C24 C25 C26 175.6(2) .
F4 C1 C2 O1 167.0(3) .
F4 C1 C2 C3 -14.2(5) .
F5 C1 C2 O1 -73.9(4) .
F5 C1 C2 C3 104.9(4) .
F6 C1 C2 O1 45.7(4) .
F6 C1 C2 C3 -135.5(3) .
F7 C6 C7 O3 15.6(7) .
F7 C6 C7 C8 -166.6(6) .
F8 C6 C7 O3 -99.6(5) .
F8 C6 C7 C8 78.1(5) .
F9 C6 C7 O3 141.8(6) .
F9 C6 C7 C8 -40.4(7) .
F7' C6 C7 O3 62.5(9) .
F7' C6 C7 C8 -119.7(9) .
F8' C6 C7 O3 -63.0(11) .
F8' C6 C7 C8 114.8(11) .
F9' C6 C7 O3 176.6(9) .
F9' C6 C7 C8 -5.6(9) .
O1 C2 C3 C4 1.7(5) .
O2 C4 C5 F1 18.4(4) .
O2 C4 C5 F2 -100.6(3) .
O2 C4 C5 F3 140.2(3) .
O3 C7 C8 C9 5.6(5) .
O4 C9 C10 F10 -158.4(3) .
O4 C9 C10 F11 -38.3(4) .
O4 C9 C10 F12 80.0(3) .
O5 C12 C13 C14 177.9(3) .
N1 C11 C12 O5 1.7(4) .
N1 C11 C12 C13 -179.8(3) .
N1 C11 C16 C15 179.9(3) .
N1 C11 C16 C17 -0.3(4) .
N1 C19 C20 N2 3.4(4) .
N2 C21 C22 C23 172.6(3) .
N2 C21 C26 C25 -174.2(3) .
C1 C2 C3 C4 -176.9(3) .
C2 C3 C4 O2 7.7(5) .
C2 C3 C4 C5 -169.5(3) .
C3 C4 C5 F1 -164.1(3) .
C3 C4 C5 F2 76.9(4) .
C3 C4 C5 F3 -42.3(4) .
C6 C7 C8 C9 -171.7(3) .
C7 C8 C9 O4 -4.4(5) .
C7 C8 C9 C10 171.7(3) .
C8 C9 C10 F10 24.9(5) .
C8 C9 C10 F11 145.1(3) .
C8 C9 C10 F12 -96.6(4) .
C11 N1 C19 C18 -2.0(5) .
C11 N1 C19 C20 173.4(3) .
C11 C12 C13 C14 -0.5(5) .
C11 C16 C17 C18 -1.2(5) .
C12 C11 C16 C15 -0.9(4) .
C12 C11 C16 C17 178.9(3) .
C12 C13 C14 C15 -0.2(5) .
C13 C14 C15 C16 0.4(5) .
C14 C15 C16 C11 0.2(5) .
C14 C15 C16 C17 -179.6(3) .
C15 C16 C17 C18 178.6(3) .
C16 C11 C12 O5 -177.4(3) .
C16 C11 C12 C13 1.1(4) .
C16 C17 C18 C19 1.2(5) .
C17 C18 C19 N1 0.5(5) .
C17 C18 C19 C20 -174.6(3) .
C18 C19 C20 N2 178.8(3) .
C19 N1 C11 C12 -177.3(3) .
C19 N1 C11 C16 1.8(4) .
C20 N2 C21 C22 45.3(4) .
C20 N2 C21 C26 -140.6(3) .
C21 N2 C20 C19 -170.0(3) .
C21 C22 C23 C24 1.3(5) .
C22 C21 C26 C25 -0.1(5) .
C22 C23 C24 Br1 -177.1(3) .
C22 C23 C24 C25 0.3(5) .
C23 C24 C25 C26 -1.8(5) .
C24 C25 C26 C21 1.7(5) .
C26 C21 C22 C23 -1.4(5) .
